data_4022256
loop_
_publ_author_name
'Timothy J. Donohoe'
'Kevin Blades'
'Peter R. Moore'
'Michael J. Waring'
'Jon J. G. Winter'
'Madeleine Helliwell'
'Nicholas J. Newcombe'
'Geoffrey Stemp'

_publ_section_title
;
 Directed Dihydroxylation of Cyclic Allylic Alcohols and
 Trichloroacetamides Using OsO~4~/TMEDA
;
_journal_name_full 'Journal of Organic Chemistry'
_journal_page_first 7946
_journal_page_last 7956
_journal_paper_doi 10.1021/jo026161y
_journal_volume 67
_journal_year 2002
_chemical_formula_sum 'C8 H12 Cl3 N O3'
_chemical_formula_weight 276.54
_space_group_IT_number 61
_symmetry_cell_setting orthorhombic
_symmetry_Int_Tables_number 61
_symmetry_space_group_name_Hall '-P 2ac 2ab'
_symmetry_space_group_name_H-M 'P b c a'
_atom_sites_solution_hydrogens geom
_atom_sites_solution_primary direct
_atom_sites_solution_secondary difmap
_audit_creation_date 19100-02-17
_audit_creation_method 'by teXsan v1.7'
_cell_angle_alpha 90.00
_cell_angle_beta 90.00
_cell_angle_gamma 90.00
_cell_formula_units_Z 8
_cell_length_a 18.172(5)
_cell_length_b 12.733(7)
_cell_length_c 10.866(5)
_cell_measurement_reflns_used 20
_cell_measurement_temperature 296.2
_cell_measurement_theta_max 29.3
_cell_measurement_theta_min 20.1
_cell_volume 2514(2)
_computing_cell_refinement 'MSC/AFC Diffractometer Control'
_computing_data_collection 'MSC/AFC Diffractometer Control'
_computing_data_reduction 'teXsan (MSC, 1995)'
_computing_publication_material 'teXsan (MSC, 1995)'
_computing_structure_refinement 'SHELXL-97 (Sheldrick, 1997)'
_computing_structure_solution
;
SHELXS86 (Sheldrick, 1985)
;
_diffrn_ambient_temperature 296.2
_diffrn_measured_fraction_theta_full 0.798
_diffrn_measured_fraction_theta_max 0.798
_diffrn_measurement_device 'Rigaku AFC5R'
_diffrn_measurement_method \w-2\q
_diffrn_orient_matrix_UB_11 0.03796
_diffrn_orient_matrix_UB_12 0.05055
_diffrn_orient_matrix_UB_13 0.03050
_diffrn_orient_matrix_UB_21 0.03952
_diffrn_orient_matrix_UB_22 -0.05234
_diffrn_orient_matrix_UB_23 -0.01843
_diffrn_orient_matrix_UB_31 0.00506
_diffrn_orient_matrix_UB_32 0.02954
_diffrn_orient_matrix_UB_33 -0.08485
_diffrn_radiation_detector 'scintillation counter'
_diffrn_radiation_monochromator graphite
_diffrn_radiation_source 'Rigaku rotating anode'
_diffrn_radiation_type 'Cu K\a'
_diffrn_radiation_wavelength 1.5418
_diffrn_reflns_av_R_equivalents 0.0000
_diffrn_reflns_av_sigmaI/netI 0.0751
_diffrn_reflns_limit_h_max 23
_diffrn_reflns_limit_h_min 0
_diffrn_reflns_limit_k_max 16
_diffrn_reflns_limit_k_min 0
_diffrn_reflns_limit_l_max 0
_diffrn_reflns_limit_l_min -12
_diffrn_reflns_number 2427
_diffrn_reflns_reduction_process 'Lp corrections applied'
_diffrn_reflns_theta_full 78.41
_diffrn_reflns_theta_max 78.41
_diffrn_reflns_theta_min 4.87
_diffrn_standards_decay_% -12.49
_diffrn_standards_interval_count 150
_diffrn_standards_number 3
_exptl_absorpt_coefficient_mu 6.534
_exptl_absorpt_correction_T_max 1.000
_exptl_absorpt_correction_T_min 0.714
_exptl_absorpt_correction_type
;
\y scans (North,Phillips & Matthews, 1968)
;
_exptl_crystal_colour colourless
_exptl_crystal_density_diffrn 1.461
_exptl_crystal_density_method 'not measured'
_exptl_crystal_description prismatic
_exptl_crystal_F_000 1136
_exptl_crystal_size_max 0.50
_exptl_crystal_size_mid 0.30
_exptl_crystal_size_min 0.25
_refine_diff_density_max 0.373
_refine_diff_density_min -0.452
_refine_diff_density_rms 0.097
_refine_ls_extinction_coef 0.0017(5)
_refine_ls_extinction_expression Fc^*^=kFc[1+0.001xFc^2^\l^3^/sin(2\q)]^-1/4^
_refine_ls_extinction_method SHELXL
_refine_ls_goodness_of_fit_ref 1.015
_refine_ls_hydrogen_treatment mixed
_refine_ls_matrix_type full
_refine_ls_number_parameters 260
_refine_ls_number_reflns 2427
_refine_ls_number_restraints 354
_refine_ls_restrained_S_all 0.958
_refine_ls_R_factor_all 0.1593
_refine_ls_R_factor_gt 0.0862
_refine_ls_shift/su_max 0.017
_refine_ls_shift/su_mean 0.003
_refine_ls_structure_factor_coef Fsqd
_refine_ls_weighting_details 'w=1/[\s^2^(Fo^2^)+(0.1740P)^2^+0.0000P] where P=(Fo^2^+2Fc^2^)/3'
_refine_ls_weighting_scheme calc
_refine_ls_wR_factor_gt 0.2246
_refine_ls_wR_factor_ref 0.2851
_reflns_number_gt 1307
_reflns_number_total 2427
_reflns_threshold_expression >2sigma(I)
_cod_data_source_file jo026161y_s3.cif
_cod_data_source_block S792_SYN-28
_cod_depositor_comments
;
The following automatic conversions were performed:

'_refine_ls_weighting_scheme' value 'calc
w=1/[\s^2^(Fo^2^)+(0.1740P)^2^+0.0000P] where P=(Fo^2^+2Fc^2^)/3' was
changed to 'calc'. New tag '_refine_ls_weighting_details' was
created. The value of the new tag was set to
'w=1/[\s^2^(Fo^2^)+(0.1740P)^2^+0.0000P] where P=(Fo^2^+2Fc^2^)/3'.

Automatic conversion script
Id: cif_fix_values 3143 2015-03-26 13:38:13Z robertas 
;
_cod_original_sg_symbol_H-M 'P b c a    '
_cod_database_code 4022256

loop_
_symmetry_equiv_pos_as_xyz
'x, y, z'
'x+1/2, -y+1/2, -z'
'-x, y+1/2, -z+1/2'
'-x+1/2, -y, z+1/2'
'-x, -y, -z'
'-x-1/2, y-1/2, z'
'x, -y-1/2, z-1/2'
'x-1/2, y, -z-1/2'

loop_
_atom_site_label
_atom_site_type_symbol
_atom_site_fract_x
_atom_site_fract_y
_atom_site_fract_z
_atom_site_U_iso_or_equiv
_atom_site_adp_type
_atom_site_occupancy
_atom_site_calc_flag
_atom_site_refinement_flags
_atom_site_disorder_assembly
_atom_site_disorder_group
Cl1A Cl 0.9202(13) 0.8581(15) 0.478(3) 0.080(5) Uani 0.197(8) d PU A 1
Cl2A Cl 0.9138(14) 0.936(3) 0.212(2) 0.080(6) Uani 0.099(4) d PU A 1
Cl2E Cl 0.8991(15) 0.888(3) 0.197(2) 0.063(6) Uani 0.099(4) d PU A 1
Cl1B Cl 0.9050(19) 0.824(3) 0.468(3) 0.082(6) Uani 0.197(8) d PU A 1
Cl2B Cl 0.8887(9) 0.7975(17) 0.2348(12) 0.056(4) Uani 0.197(8) d PU A 1
Cl3A Cl 0.9422(6) 0.9998(8) 0.2915(17) 0.087(3) Uani 0.394(16) d PU A 1
Cl1C Cl 0.888(3) 0.813(4) 0.488(4) 0.090(7) Uani 0.151(4) d PU A 2
Cl1F Cl 0.8647(18) 0.783(4) 0.466(5) 0.114(8) Uani 0.151(4) d PU A 2
Cl2C Cl 0.8897(12) 0.768(2) 0.279(3) 0.085(6) Uani 0.151(4) d PU A 2
Cl2E Cl 0.8868(12) 0.809(4) 0.204(4) 0.053(5) Uiso 0.151(4) d PU A 2
Cl3B Cl 0.9429(11) 0.921(2) 0.475(2) 0.092(6) Uani 0.151(4) d PU A 2
Cl3C Cl 0.9471(12) 0.9572(19) 0.426(3) 0.073(6) Uani 0.151(4) d PU A 2
Cl1D Cl 0.8844(16) 0.770(3) 0.445(4) 0.084(6) Uani 0.151(4) d PU A 2
Cl1E Cl 0.8815(11) 0.7483(15) 0.373(3) 0.100(5) Uani 0.151(4) d PU A 2
Cl2D Cl 0.8872(8) 0.8338(12) 0.200(2) 0.073(4) Uani 0.303(8) d PU A 2
Cl3D Cl 0.9553(14) 0.983(2) 0.387(4) 0.075(7) Uani 0.151(4) d PU A 2
Cl3E Cl 0.9459(12) 0.986(3) 0.342(4) 0.061(6) Uani 0.151(4) d PU A 2
O1 O 0.66504(18) 0.7447(2) 0.2260(3) 0.0548(9) Uani 1 d . . .
H1 H 0.6646 0.6896 0.2651 0.082 Uiso 1 calc R . .
O2 O 0.64477(19) 0.7249(2) 0.4789(3) 0.0564(9) Uani 1 d . . .
H2 H 0.6840 0.7240 0.4415 0.085 Uiso 1 calc R . .
O3 O 0.8004(2) 1.0315(2) 0.4097(4) 0.0712(11) Uani 1 d . . .
N1 N 0.7481(2) 0.8858(3) 0.3287(3) 0.0518(10) Uani 1 d . . .
H1A H 0.7573 0.8228 0.3046 0.062 Uiso 1 calc R . .
C1 C 0.6713(2) 0.9199(3) 0.3273(4) 0.0480(11) Uani 1 d . . .
C2 C 0.6244(3) 0.8219(4) 0.2902(4) 0.0502(11) Uani 1 d . . .
H2 H 0.5840 0.8455 0.2372 0.060 Uiso 1 calc R . .
C3 C 0.5920(2) 0.7816(4) 0.4099(4) 0.0508(11) Uani 1 d . . .
H3 H 0.5474 0.7401 0.3956 0.061 Uiso 1 calc R . .
C4 C 0.5752(3) 0.8824(4) 0.4785(5) 0.0616(13) Uani 1 d . . .
H4A H 0.5677 0.8690 0.5655 0.074 Uiso 1 calc R . .
H4B H 0.5318 0.9164 0.4453 0.074 Uiso 1 calc R . .
C5 C 0.6436(3) 0.9491(4) 0.4576(5) 0.0666(14) Uani 1 d . . .
H5A H 0.6809 0.9336 0.5189 0.080 Uiso 1 calc R . .
H5B H 0.6316 1.0233 0.4620 0.080 Uiso 1 calc R . .
C6 C 0.6623(4) 1.0089(4) 0.2334(6) 0.0814(18) Uani 1 d . . .
H6A H 0.6959 1.0647 0.2528 0.122 Uiso 1 calc R . .
H6B H 0.6128 1.0350 0.2364 0.122 Uiso 1 calc R . .
H6C H 0.6726 0.9828 0.1524 0.122 Uiso 1 calc R . .
C7 C 0.8040(3) 0.9430(3) 0.3637(4) 0.0519(11) Uani 1 d . . .
C8 C 0.8813(3) 0.8927(4) 0.3499(5) 0.0649(15) Uani 1 d . . .

loop_
_atom_site_aniso_label
_atom_site_aniso_U_11
_atom_site_aniso_U_22
_atom_site_aniso_U_33
_atom_site_aniso_U_23
_atom_site_aniso_U_13
_atom_site_aniso_U_12
Cl1A 0.081(10) 0.055(10) 0.106(8) 0.038(10) -0.008(8) -0.002(7)
Cl2A 0.080(11) 0.106(16) 0.054(10) 0.012(13) 0.008(8) 0.006(12)
Cl2E 0.087(12) 0.059(14) 0.041(9) 0.021(13) 0.011(8) 0.013(13)
Cl1B 0.091(15) 0.066(13) 0.089(9) 0.047(11) -0.016(10) -0.004(10)
Cl2B 0.099(8) 0.037(8) 0.031(8) 0.008(6) 0.016(7) 0.017(7)
Cl3A 0.071(4) 0.079(3) 0.111(9) 0.023(5) 0.018(5) -0.002(3)
Cl1C 0.090(14) 0.070(14) 0.109(14) 0.003(13) -0.014(12) 0.018(11)
Cl1F 0.111(16) 0.092(15) 0.138(15) 0.019(12) 0.000(15) 0.009(13)
Cl2C 0.090(8) 0.075(12) 0.090(15) -0.034(10) -0.003(12) 0.021(9)
Cl3B 0.077(9) 0.105(14) 0.093(11) -0.002(10) -0.034(8) -0.008(10)
Cl3C 0.062(7) 0.072(12) 0.083(15) 0.016(9) -0.006(10) -0.046(7)
Cl1D 0.057(9) 0.078(13) 0.116(15) 0.033(13) -0.018(12) 0.017(10)
Cl1E 0.110(9) 0.073(7) 0.116(12) 0.008(11) -0.019(12) 0.019(6)
Cl2D 0.105(7) 0.056(9) 0.059(6) 0.012(7) 0.029(5) 0.031(6)
Cl3D 0.056(9) 0.085(12) 0.083(18) 0.007(13) -0.019(11) -0.038(9)
Cl3E 0.034(5) 0.085(11) 0.066(15) -0.008(12) -0.022(10) -0.010(7)
O1 0.075(2) 0.0456(16) 0.0441(17) -0.0062(14) -0.0005(16) -0.0031(16)
O2 0.082(2) 0.0479(18) 0.0399(16) 0.0009(14) 0.0048(16) 0.0137(16)
O3 0.083(2) 0.0424(17) 0.088(3) -0.0200(18) 0.002(2) -0.0118(17)
N1 0.052(2) 0.0415(18) 0.062(2) -0.0141(17) -0.0055(19) -0.0017(16)
C1 0.058(3) 0.042(2) 0.044(2) -0.001(2) -0.005(2) 0.007(2)
C2 0.051(2) 0.053(2) 0.047(3) -0.002(2) -0.007(2) 0.005(2)
C3 0.049(2) 0.052(2) 0.051(3) 0.001(2) -0.002(2) -0.001(2)
C4 0.065(3) 0.066(3) 0.054(3) -0.001(2) 0.009(2) 0.016(3)
C5 0.082(4) 0.048(3) 0.070(3) -0.019(3) 0.004(3) 0.008(3)
C6 0.108(5) 0.057(3) 0.080(4) 0.022(3) -0.010(3) 0.010(3)
C7 0.061(3) 0.044(2) 0.051(3) -0.005(2) -0.001(2) -0.001(2)
C8 0.061(3) 0.062(3) 0.072(4) -0.014(3) -0.005(3) 0.001(2)

loop_
_atom_type_symbol
_atom_type_description
_atom_type_scat_dispersion_real
_atom_type_scat_dispersion_imag
_atom_type_scat_source
C C 0.0181 0.0091 'International Tables Vol C Tables 4.2.6.8 and 6.1.1.4'
H H 0.0000 0.0000 'International Tables Vol C Tables 4.2.6.8 and 6.1.1.4'
N N 0.0311 0.0180 'International Tables Vol C Tables 4.2.6.8 and 6.1.1.4'
O O 0.0492 0.0322 'International Tables Vol C Tables 4.2.6.8 and 6.1.1.4'
Cl Cl 0.3639 0.7018 'International Tables Vol C Tables 4.2.6.8 and 6.1.1.4'

loop_
_geom_angle_atom_site_label_1
_geom_angle_atom_site_label_2
_geom_angle_atom_site_label_3
_geom_angle
Cl1B Cl1A C8 79(5)
Cl2E Cl2A Cl3A 151(4)
Cl2E Cl2A C8 78(3)
Cl3A Cl2A C8 76.0(14)
Cl2E Cl2A Cl2B 23(3)
Cl3A Cl2A Cl2B 128.2(19)
C8 Cl2A Cl2B 59.1(11)
Cl2A Cl2E Cl2B 144(4)
Cl2A Cl2E C8 79(4)
Cl2B Cl2E C8 71.3(15)
Cl2A Cl2E Cl3A 19(3)
Cl2B Cl2E Cl3A 125.2(19)
C8 Cl2E Cl3A 61.9(14)
Cl1A Cl1B C8 82(5)
Cl2E Cl2B C8 66.6(16)
Cl2E Cl2B Cl2A 12.8(17)
C8 Cl2B Cl2A 56.5(11)
Cl2A Cl3A C8 61.8(13)
Cl2A Cl3A Cl2E 9.8(15)
C8 Cl3A Cl2E 53.0(9)
Cl1F Cl1C Cl1D 39(5)
Cl1F Cl1C Cl1E 44(7)
Cl1D Cl1C Cl1E 16(4)
Cl1F Cl1C Cl3B 150(8)
Cl1D Cl1C Cl3B 127(7)
Cl1E Cl1C Cl3B 115(3)
Cl1F Cl1C C8 89(7)
Cl1D Cl1C C8 84(5)
Cl1E Cl1C C8 67.5(19)
Cl3B Cl1C C8 61.3(19)
Cl1F Cl1C Cl3C 137(8)
Cl1D Cl1C Cl3C 118(7)
Cl1E Cl1C Cl3C 104(3)
Cl3B Cl1C Cl3C 13.9(9)
C8 Cl1C Cl3C 47.4(14)
Cl1F Cl1C Cl2C 59(7)
Cl1D Cl1C Cl2C 36(4)
Cl1E Cl1C Cl2C 20.1(14)
Cl3B Cl1C Cl2C 96(2)
C8 Cl1C Cl2C 48.4(12)
Cl3C Cl1C Cl2C 84.4(18)
Cl1C Cl1F Cl1E 114(8)
Cl1C Cl1F C8 72(7)
Cl1E Cl1F C8 70(3)
Cl1C Cl1F Cl2C 106(8)
Cl1E Cl1F Cl2C 18.1(16)
C8 Cl1F Cl2C 52.3(15)
Cl1C Cl1F Cl3B 22(6)
Cl1E Cl1F Cl3B 100(3)
C8 Cl1F Cl3B 50.2(12)
Cl2C Cl1F Cl3B 88.5(18)
Cl2E Cl2C Cl1E 158(3)
Cl2E Cl2C Cl2D 12(2)
Cl1E Cl2C Cl2D 148(2)
Cl2E Cl2C C8 83(2)
Cl1E Cl2C C8 77.6(14)
Cl2D Cl2C C8 71.6(14)
Cl2E Cl2C Cl1D 146(3)
Cl1E Cl2C Cl1D 15.5(18)
Cl2D Cl2C Cl1D 135(2)
C8 Cl2C Cl1D 63.2(15)
Cl2E Cl2C Cl1F 139(3)
Cl1E Cl2C Cl1F 19.5(16)
Cl2D Cl2C Cl1F 129(2)
C8 Cl2C Cl1F 58.5(15)
Cl1D Cl2C Cl1F 10.5(12)
Cl2E Cl2C Cl1C 133(3)
Cl1E Cl2C Cl1C 28.9(17)
Cl2D Cl2C Cl1C 122(2)
C8 Cl2C Cl1C 50.1(14)
Cl1D Cl2C Cl1C 13.5(19)
Cl1F Cl2C Cl1C 14.6(16)
Cl2C Cl2E C8 67(2)
Cl2C Cl2E Cl1E 11.3(16)
C8 Cl2E Cl1E 56.7(14)
Cl3C Cl3B Cl3D 4(3)
Cl3C Cl3B Cl3E 12(2)
Cl3D Cl3B Cl3E 12.7(18)
Cl3C Cl3B Cl1C 131(3)
Cl3D Cl3B Cl1C 132(2)
Cl3E Cl3B Cl1C 119.7(19)
Cl3C Cl3B C8 69(2)
Cl3D Cl3B C8 70.4(16)
Cl3E Cl3B C8 57.8(10)
Cl1C Cl3B C8 62.3(16)
Cl3C Cl3B Cl1D 121(3)
Cl3D Cl3B Cl1D 121(2)
Cl3E Cl3B Cl1D 109.0(16)
Cl1C Cl3B Cl1D 14.9(18)
C8 Cl3B Cl1D 54.5(10)
Cl3C Cl3B Cl1F 123(3)
Cl3D Cl3B Cl1F 125(2)
Cl3E Cl3B Cl1F 112.0(19)
Cl1C Cl3B Cl1F 8(2)
C8 Cl3B Cl1F 54.6(14)
Cl1D Cl3B Cl1F 11.6(15)
Cl3D Cl3C Cl3B 170(6)
Cl3D Cl3C Cl3E 23(4)
Cl3B Cl3C Cl3E 159(3)
Cl3D Cl3C C8 96(5)
Cl3B Cl3C C8 88(2)
Cl3E Cl3C C8 73.2(18)
Cl3D Cl3C Cl1C 147(5)
Cl3B Cl3C Cl1C 35(2)
Cl3E Cl3C Cl1C 125(2)
C8 Cl3C Cl1C 53.0(13)
Cl1C Cl1D Cl1E 150(7)
Cl1C Cl1D Cl2C 130(6)
Cl1E Cl1D Cl2C 20(2)
Cl1C Cl1D C8 74(5)
Cl1E Cl1D C8 76(3)
Cl2C Cl1D C8 57.4(13)
Cl1C Cl1D Cl3B 38(6)
Cl1E Cl1D Cl3B 117(4)
Cl2C Cl1D Cl3B 97.5(19)
C8 Cl1D Cl3B 51.2(11)
Cl1D Cl1E Cl2C 144(4)
Cl1D Cl1E Cl1F 20(3)
Cl2C Cl1E Cl1F 142(3)
Cl1D Cl1E Cl1C 14(3)
Cl2C Cl1E Cl1C 131(3)
Cl1F Cl1E Cl1C 22(3)
Cl1D Cl1E C8 78(3)
Cl2C Cl1E C8 68.4(13)
Cl1F Cl1E C8 75(2)
Cl1C Cl1E C8 64(2)
Cl1D Cl1E Cl2E 137(4)
Cl2C Cl1E Cl2E 10.3(16)
Cl1F Cl1E Cl2E 132(3)
Cl1C Cl1E Cl2E 123(3)
C8 Cl1E Cl2E 59.3(12)
Cl1D Cl1E Cl2D 130(3)
Cl2C Cl1E Cl2D 16.9(13)
Cl1F Cl1E Cl2D 125(3)
Cl1C Cl1E Cl2D 116(2)
C8 Cl1E Cl2D 52.1(7)
Cl2E Cl1E Cl2D 7.2(11)
Cl2C Cl2D C8 69.1(14)
Cl2C Cl2D Cl1E 14.9(11)
C8 Cl2D Cl1E 54.7(9)
Cl3E Cl3D Cl3C 133(9)
Cl3E Cl3D Cl3B 135(7)
Cl3C Cl3D Cl3B 6(3)
Cl3E Cl3D C8 67(6)
Cl3C Cl3D C8 66(4)
Cl3B Cl3D C8 68.7(15)
Cl3D Cl3E Cl3C 24(5)
Cl3D Cl3E Cl3B 32(5)
Cl3C Cl3E Cl3B 8.6(14)
Cl3D Cl3E C8 97(6)
Cl3C Cl3E C8 72(2)
Cl3B Cl3E C8 64.9(16)
C2 O1 H1 109.5
C3 O2 H2 109.5
C7 N1 C1 125.4(4)
C7 N1 H1A 117.3
C1 N1 H1A 117.3
N1 C1 C6 109.2(4)
N1 C1 C5 111.8(4)
C6 C1 C5 113.3(4)
N1 C1 C2 106.6(3)
C6 C1 C2 111.1(4)
C5 C1 C2 104.5(4)
O1 C2 C3 113.0(4)
O1 C2 C1 113.4(4)
C3 C2 C1 105.1(4)
O1 C2 H2 108.4
C3 C2 H2 108.4
C1 C2 H2 108.4
O2 C3 C4 107.9(4)
O2 C3 C2 111.3(4)
C4 C3 C2 102.3(4)
O2 C3 H3 111.6
C4 C3 H3 111.6
C2 C3 H3 111.6
C3 C4 C5 103.6(4)
C3 C4 H4A 111.0
C5 C4 H4A 111.0
C3 C4 H4B 111.0
C5 C4 H4B 111.0
H4A C4 H4B 109.0
C4 C5 C1 105.5(4)
C4 C5 H5A 110.6
C1 C5 H5A 110.6
C4 C5 H5B 110.6
C1 C5 H5B 110.6
H5A C5 H5B 108.8
C1 C6 H6A 109.5
C1 C6 H6B 109.5
H6A C6 H6B 109.5
C1 C6 H6C 109.5
H6A C6 H6C 109.5
H6B C6 H6C 109.5
O3 C7 N1 125.9(4)
O3 C7 C8 117.7(4)
N1 C7 C8 116.4(4)
C7 C8 Cl1B 112.9(13)
C7 C8 Cl1A 115.0(10)
Cl1B C8 Cl1A 18.7(12)
C7 C8 Cl3C 113.4(9)
Cl1B C8 Cl3C 71.4(14)
Cl1A C8 Cl3C 52.9(9)
C7 C8 Cl3E 110.2(10)
Cl1B C8 Cl3E 103.9(14)
Cl1A C8 Cl3E 86.2(12)
Cl3C C8 Cl3E 34.3(11)
C7 C8 Cl2E 106.4(9)
Cl1B C8 Cl2E 135.3(17)
Cl1A C8 Cl2E 138.5(13)
Cl3C C8 Cl2E 111.5(18)
Cl3E C8 Cl2E 81(2)
C7 C8 Cl2A 105.5(10)
Cl1B C8 Cl2A 141.5(16)
Cl1A C8 Cl2A 133.8(13)
Cl3C C8 Cl2A 91.5(14)
Cl3E C8 Cl2A 58.7(18)
Cl2E C8 Cl2A 23.4(11)
C7 C8 Cl2B 115.2(7)
Cl1B C8 Cl2B 100.0(16)
Cl1A C8 Cl2B 113.2(10)
Cl3C C8 Cl2B 129.9(10)
Cl3E C8 Cl2B 113.7(13)
Cl2E C8 Cl2B 42.1(14)
Cl2A C8 Cl2B 64.4(13)
C7 C8 Cl2C 119.4(8)
Cl1B C8 Cl2C 80.5(18)
Cl1A C8 Cl2C 95.3(12)
Cl3C C8 Cl2C 126.4(11)
Cl3E C8 Cl2C 123.7(13)
Cl2E C8 Cl2C 61.7(13)
Cl2A C8 Cl2C 83.0(13)
Cl2B C8 Cl2C 20.0(9)
C7 C8 Cl3B 114.2(7)
Cl1B C8 Cl3B 48.7(14)
Cl1A C8 Cl3B 30.0(9)
Cl3C C8 Cl3B 23.2(7)
Cl3E C8 Cl3B 57.3(12)
Cl2E C8 Cl3B 128.9(14)
Cl2A C8 Cl3B 112.4(13)
Cl2B C8 Cl3B 129.1(9)
Cl2C C8 Cl3B 116.9(11)
C7 C8 Cl1C 102.1(16)
Cl1B C8 Cl1C 12(2)
Cl1A C8 Cl1C 27(2)
Cl3C C8 Cl1C 79.6(18)
Cl3E C8 Cl1C 113.3(18)
Cl2E C8 Cl1C 141.1(19)
Cl2A C8 Cl1C 152.3(18)
Cl2B C8 Cl1C 101.5(15)
Cl2C C8 Cl1C 81.5(18)
Cl3B C8 Cl1C 56(2)
C7 C8 Cl2D 108.3(6)
Cl1B C8 Cl2D 118.6(16)
Cl1A C8 Cl2D 129.8(11)
Cl3C C8 Cl2D 127.7(10)
Cl3E C8 Cl2D 102.0(15)
Cl2E C8 Cl2D 23.7(12)
Cl2A C8 Cl2D 46.9(11)
Cl2B C8 Cl2D 19.3(4)
Cl2C C8 Cl2D 39.4(9)
Cl3B C8 Cl2D 136.9(8)
Cl1C C8 Cl2D 120.8(16)

loop_
_geom_bond_atom_site_label_1
_geom_bond_atom_site_label_2
_geom_bond_distance
Cl1A Cl1B 0.53(3)
Cl1A C8 1.63(3)
Cl2A Cl2E 0.69(3)
Cl2A Cl3A 1.29(4)
Cl2A C8 1.70(3)
Cl2A Cl2B 1.83(4)
Cl2E Cl2B 1.24(4)
Cl2E C8 1.69(2)
Cl2E Cl3A 1.92(5)
Cl1B C8 1.61(3)
Cl2B C8 1.746(19)
Cl3A C8 1.868(11)
Cl1C Cl1F 0.61(6)
Cl1C Cl1D 0.72(6)
Cl1C Cl1E 1.50(5)
Cl1C Cl3B 1.70(6)
Cl1C C8 1.81(5)
Cl1C Cl3C 2.23(6)
Cl1C Cl2C 2.34(4)
Cl1F Cl1E 1.14(6)
Cl1F C8 1.90(5)
Cl1F Cl2C 2.09(6)
Cl1F Cl3B 2.26(5)
Cl2C Cl2E 0.97(7)
Cl2C Cl1E 1.06(3)
Cl2C Cl2D 1.20(3)
Cl2C C8 1.767(19)
Cl2C Cl1D 1.81(5)
Cl2E C8 1.91(3)
Cl2E Cl1E 2.00(6)
Cl3B Cl3C 0.71(2)
Cl3B Cl3D 1.26(4)
Cl3B Cl3E 1.67(4)
Cl3B C8 1.794(18)
Cl3B Cl1D 2.21(5)
Cl3C Cl3D 0.56(3)
Cl3C Cl3E 0.99(4)
Cl3C C8 1.67(2)
Cl1D Cl1E 0.83(4)
Cl1D C8 1.87(3)
Cl1E C8 1.856(19)
Cl1E Cl2D 2.18(3)
Cl2D C8 1.794(19)
Cl3D Cl3E 0.52(3)
Cl3D C8 1.81(3)
Cl3E C8 1.68(3)
O1 C2 1.414(5)
O1 H1 0.8200
O2 C3 1.416(5)
O2 H2 0.8200
O3 C7 1.235(5)
N1 C7 1.306(6)
N1 C1 1.463(6)
N1 H1A 0.8600
C1 C6 1.534(7)
C1 C5 1.548(7)
C1 C2 1.564(6)
C2 C3 1.517(7)
C2 H2 0.9800
C3 C4 1.515(7)
C3 H3 0.9800
C4 C5 1.523(7)
C4 H4A 0.9700
C4 H4B 0.9700
C5 H5A 0.9700
C5 H5B 0.9700
C6 H6A 0.9600
C6 H6B 0.9600
C6 H6C 0.9600
C7 C8 1.551(7)

loop_
_geom_torsion_atom_site_label_1
_geom_torsion_atom_site_label_2
_geom_torsion_atom_site_label_3
_geom_torsion_atom_site_label_4
_geom_torsion
Cl3A Cl2A Cl2E Cl2B -10(15)
C8 Cl2A Cl2E Cl2B -34(6)
Cl3A Cl2A Cl2E C8 25(8)
Cl2B Cl2A Cl2E C8 34(6)
C8 Cl2A Cl2E Cl3A -25(8)
Cl2B Cl2A Cl2E Cl3A 10(15)
Cl2A Cl2E Cl2B C8 36(7)
Cl3A Cl2E Cl2B C8 32.0(16)
C8 Cl2E Cl2B Cl2A -36(7)
Cl3A Cl2E Cl2B Cl2A -4(6)
Cl3A Cl2A Cl2B Cl2E 174(9)
C8 Cl2A Cl2B Cl2E 140(8)
Cl2E Cl2A Cl2B C8 -140(8)
Cl3A Cl2A Cl2B C8 34.2(19)
Cl2E Cl2A Cl3A C8 -25(9)
Cl2B Cl2A Cl3A C8 -29.8(17)
C8 Cl2A Cl3A Cl2E 25(9)
Cl2B Cl2A Cl3A Cl2E -5(7)
Cl2B Cl2E Cl3A Cl2A 173(11)
C8 Cl2E Cl3A Cl2A -152(9)
Cl2A Cl2E Cl3A C8 152(9)
Cl2B Cl2E Cl3A C8 -34.7(19)
Cl1D Cl1C Cl1F Cl1E -23(5)
Cl3B Cl1C Cl1F Cl1E 54(18)
C8 Cl1C Cl1F Cl1E 58(6)
Cl3C Cl1C Cl1F Cl1E 55(12)
Cl2C Cl1C Cl1F Cl1E 18(3)
Cl1D Cl1C Cl1F C8 -81(8)
Cl1E Cl1C Cl1F C8 -58(6)
Cl3B Cl1C Cl1F C8 -4(14)
Cl3C Cl1C Cl1F C8 -3(8)
Cl2C Cl1C Cl1F C8 -40(4)
Cl1D Cl1C Cl1F Cl2C -41(6)
Cl1E Cl1C Cl1F Cl2C -18(3)
Cl3B Cl1C Cl1F Cl2C 36(18)
C8 Cl1C Cl1F Cl2C 40(4)
Cl3C Cl1C Cl1F Cl2C 37(12)
Cl1D Cl1C Cl1F Cl3B -77(19)
Cl1E Cl1C Cl1F Cl3B -54(18)
C8 Cl1C Cl1F Cl3B 4(14)
Cl3C Cl1C Cl1F Cl3B 1(6)
Cl2C Cl1C Cl1F Cl3B -36(18)
Cl1C Cl1F Cl2C Cl2E -73(8)
Cl1E Cl1F Cl2C Cl2E 171(6)
C8 Cl1F Cl2C Cl2E -22(4)
Cl3B Cl1F Cl2C Cl2E -60(4)
Cl1C Cl1F Cl2C Cl1E 116(8)
C8 Cl1F Cl2C Cl1E 167(5)
Cl3B Cl1F Cl2C Cl1E 129(5)
Cl1C Cl1F Cl2C Cl2D -66(7)
Cl1E Cl1F Cl2C Cl2D 178(6)
C8 Cl1F Cl2C Cl2D -15(2)
Cl3B Cl1F Cl2C Cl2D -53(3)
Cl1C Cl1F Cl2C C8 -51(7)
Cl1E Cl1F Cl2C C8 -167(5)
Cl3B Cl1F Cl2C C8 -37.9(10)
Cl1C Cl1F Cl2C Cl1D 63(11)
Cl1E Cl1F Cl2C Cl1D -53(13)
C8 Cl1F Cl2C Cl1D 114(14)
Cl3B Cl1F Cl2C Cl1D 76(14)
Cl1E Cl1F Cl2C Cl1C -116(8)
C8 Cl1F Cl2C Cl1C 51(7)
Cl3B Cl1F Cl2C Cl1C 13(6)
Cl1F Cl1C Cl2C Cl2E 121(7)
Cl1D Cl1C Cl2C Cl2E 166(8)
Cl1E Cl1C Cl2C Cl2E 160(5)
Cl3B Cl1C Cl2C Cl2E -42(4)
C8 Cl1C Cl2C Cl2E 1(4)
Cl3C Cl1C Cl2C Cl2E -34(4)
Cl1F Cl1C Cl2C Cl1E -38(6)
Cl1D Cl1C Cl2C Cl1E 6(6)
Cl3B Cl1C Cl2C Cl1E 159(5)
C8 Cl1C Cl2C Cl1E -159(5)
Cl3C Cl1C Cl2C Cl1E 166(5)
Cl1F Cl1C Cl2C Cl2D 123(7)
Cl1D Cl1C Cl2C Cl2D 168(7)
Cl1E Cl1C Cl2C Cl2D 162(4)
Cl3B Cl1C Cl2C Cl2D -40(3)
C8 Cl1C Cl2C Cl2D 3(3)
Cl3C Cl1C Cl2C Cl2D -32(3)
Cl1F Cl1C Cl2C C8 121(8)
Cl1D Cl1C Cl2C C8 165(9)
Cl1E Cl1C Cl2C C8 159(5)
Cl3B Cl1C Cl2C C8 -42.2(14)
Cl3C Cl1C Cl2C C8 -34.7(10)
Cl1F Cl1C Cl2C Cl1D -44(7)
Cl1E Cl1C Cl2C Cl1D -6(6)
Cl3B Cl1C Cl2C Cl1D 153(9)
C8 Cl1C Cl2C Cl1D -165(9)
Cl3C Cl1C Cl2C Cl1D 160(9)
Cl1D Cl1C Cl2C Cl1F 44(7)
Cl1E Cl1C Cl2C Cl1F 38(6)
Cl3B Cl1C Cl2C Cl1F -163(8)
C8 Cl1C Cl2C Cl1F -121(8)
Cl3C Cl1C Cl2C Cl1F -156(8)
Cl1E Cl2C Cl2E C8 27(8)
Cl2D Cl2C Cl2E C8 -9(9)
Cl1D Cl2C Cl2E C8 6(4)
Cl1F Cl2C Cl2E C8 19(3)
Cl1C Cl2C Cl2E C8 0(3)
Cl2D Cl2C Cl2E Cl1E -36(14)
C8 Cl2C Cl2E Cl1E -27(8)
Cl1D Cl2C Cl2E Cl1E -21(6)
Cl1F Cl2C Cl2E Cl1E -8(6)
Cl1C Cl2C Cl2E Cl1E -27(7)
Cl1F Cl1C Cl3B Cl3C 2(19)
Cl1D Cl1C Cl3B Cl3C 52(8)
Cl1E Cl1C Cl3B Cl3C 41(5)
C8 Cl1C Cl3B Cl3C -2(4)
Cl2C Cl1C Cl3B Cl3C 33(4)
Cl1F Cl1C Cl3B Cl3D -3(18)
Cl1D Cl1C Cl3B Cl3D 47(8)
Cl1E Cl1C Cl3B Cl3D 35(5)
C8 Cl1C Cl3B Cl3D -8(3)
Cl3C Cl1C Cl3B Cl3D -6(4)
Cl2C Cl1C Cl3B Cl3D 27(4)
Cl1F Cl1C Cl3B Cl3E -3(18)
Cl1D Cl1C Cl3B Cl3E 47(7)
Cl1E Cl1C Cl3B Cl3E 35(4)
C8 Cl1C Cl3B Cl3E -8(2)
Cl3C Cl1C Cl3B Cl3E -5(3)
Cl2C Cl1C Cl3B Cl3E 27(3)
Cl1F Cl1C Cl3B C8 4(16)
Cl1D Cl1C Cl3B C8 55(6)
Cl1E Cl1C Cl3B C8 43(2)
Cl3C Cl1C Cl3B C8 2(4)
Cl2C Cl1C Cl3B C8 35.0(10)
Cl1F Cl1C Cl3B Cl1D -50(14)
Cl1E Cl1C Cl3B Cl1D -12(4)
C8 Cl1C Cl3B Cl1D -55(6)
Cl3C Cl1C Cl3B Cl1D -52(8)
Cl2C Cl1C Cl3B Cl1D -20(5)
Cl1D Cl1C Cl3B Cl1F 50(14)
Cl1E Cl1C Cl3B Cl1F 38(15)
C8 Cl1C Cl3B Cl1F -4(16)
Cl3C Cl1C Cl3B Cl1F -2(19)
Cl2C Cl1C Cl3B Cl1F 30(16)
Cl1C Cl1F Cl3B Cl3C -178(17)
Cl1E Cl1F Cl3B Cl3C 51(4)
C8 Cl1F Cl3B Cl3C -3(3)
Cl2C Cl1F Cl3B Cl3C 36(3)
Cl1C Cl1F Cl3B Cl3D 177(17)
Cl1E Cl1F Cl3B Cl3D 46(4)
C8 Cl1F Cl3B Cl3D -8(3)
Cl2C Cl1F Cl3B Cl3D 31(3)
Cl1C Cl1F Cl3B Cl3E 177(17)
Cl1E Cl1F Cl3B Cl3E 46(3)
C8 Cl1F Cl3B Cl3E -7.9(16)
Cl2C Cl1F Cl3B Cl3E 31.3(19)
Cl1E Cl1F Cl3B Cl1C -131(18)
C8 Cl1F Cl3B Cl1C 175(18)
Cl2C Cl1F Cl3B Cl1C -146(18)
Cl1C Cl1F Cl3B C8 -175(18)
Cl1E Cl1F Cl3B C8 54(2)
Cl2C Cl1F Cl3B C8 39.2(11)
Cl1C Cl1F Cl3B Cl1D 100(18)
Cl1E Cl1F Cl3B Cl1D -32(7)
C8 Cl1F Cl3B Cl1D -85(9)
Cl2C Cl1F Cl3B Cl1D -46(8)
Cl3E Cl3B Cl3C Cl3D -88(35)
Cl1C Cl3B Cl3C Cl3D -112(34)
C8 Cl3B Cl3C Cl3D -114(35)
Cl1D Cl3B Cl3C Cl3D -98(34)
Cl1F Cl3B Cl3C Cl3D -111(34)
Cl3D Cl3B Cl3C Cl3E 88(35)
Cl1C Cl3B Cl3C Cl3E -23(12)
C8 Cl3B Cl3C Cl3E -26(10)
Cl1D Cl3B Cl3C Cl3E -10(12)
Cl1F Cl3B Cl3C Cl3E -23(12)
Cl3D Cl3B Cl3C C8 114(35)
Cl3E Cl3B Cl3C C8 26(10)
Cl1C Cl3B Cl3C C8 2(4)
Cl1D Cl3B Cl3C C8 16(2)
Cl1F Cl3B Cl3C C8 3(3)
Cl3D Cl3B Cl3C Cl1C 112(34)
Cl3E Cl3B Cl3C Cl1C 23(12)
C8 Cl3B Cl3C Cl1C -2(4)
Cl1D Cl3B Cl3C Cl1C 14(2)
Cl1F Cl3B Cl3C Cl1C 0(3)
Cl1F Cl1C Cl3C Cl3D -16(16)
Cl1D Cl1C Cl3C Cl3D 28(12)
Cl1E Cl1C Cl3C Cl3D 20(10)
Cl3B Cl1C Cl3C Cl3D 162(11)
C8 Cl1C Cl3C Cl3D -20(9)
Cl2C Cl1C Cl3C Cl3D 15(9)
Cl1F Cl1C Cl3C Cl3B -178(13)
Cl1D Cl1C Cl3C Cl3B -134(8)
Cl1E Cl1C Cl3C Cl3B -142(5)
C8 Cl1C Cl3C Cl3B 177(5)
Cl2C Cl1C Cl3C Cl3B -147(4)
Cl1F Cl1C Cl3C Cl3E -8(13)
Cl1D Cl1C Cl3C Cl3E 36(7)
Cl1E Cl1C Cl3C Cl3E 28(4)
Cl3B Cl1C Cl3C Cl3E 170(6)
C8 Cl1C Cl3C Cl3E -13(3)
Cl2C Cl1C Cl3C Cl3E 23(3)
Cl1F Cl1C Cl3C C8 4(11)
Cl1D Cl1C Cl3C C8 48(5)
Cl1E Cl1C Cl3C C8 40(2)
Cl3B Cl1C Cl3C C8 -177(5)
Cl2C Cl1C Cl3C C8 35.4(9)
Cl1F Cl1C Cl1D Cl1E 101(15)
Cl3B Cl1C Cl1D Cl1E -42(17)
C8 Cl1C Cl1D Cl1E 4(14)
Cl3C Cl1C Cl1D Cl1E -29(17)
Cl2C Cl1C Cl1D Cl1E -7(8)
Cl1F Cl1C Cl1D Cl2C 108(10)
Cl1E Cl1C Cl1D Cl2C 7(8)
Cl3B Cl1C Cl1D Cl2C -35(10)
C8 Cl1C Cl1D Cl2C 11(7)
Cl3C Cl1C Cl1D Cl2C -22(9)
Cl1F Cl1C Cl1D C8 97(10)
Cl1E Cl1C Cl1D C8 -4(14)
Cl3B Cl1C Cl1D C8 -46(4)
Cl3C Cl1C Cl1D C8 -34(3)
Cl2C Cl1C Cl1D C8 -11(7)
Cl1F Cl1C Cl1D Cl3B 143(12)
Cl1E Cl1C Cl1D Cl3B 42(17)
C8 Cl1C Cl1D Cl3B 46(4)
Cl3C Cl1C Cl1D Cl3B 12.5(19)
Cl2C Cl1C Cl1D Cl3B 35(10)
Cl2E Cl2C Cl1D Cl1C -19(10)
Cl1E Cl2C Cl1D Cl1C -170(10)
Cl2D Cl2C Cl1D Cl1C -15(9)
C8 Cl2C Cl1D Cl1C -13(8)
Cl1F Cl2C Cl1D Cl1C -74(12)
Cl2E Cl2C Cl1D Cl1E 151(7)
Cl2D Cl2C Cl1D Cl1E 155(6)
C8 Cl2C Cl1D Cl1E 157(5)
Cl1F Cl2C Cl1D Cl1E 96(15)
Cl1C Cl2C Cl1D Cl1E 170(10)
Cl2E Cl2C Cl1D C8 -6(5)
Cl1E Cl2C Cl1D C8 -157(5)
Cl2D Cl2C Cl1D C8 -2(3)
Cl1F Cl2C Cl1D C8 -61(14)
Cl1C Cl2C Cl1D C8 13(8)
Cl2E Cl2C Cl1D Cl3B -40(5)
Cl1E Cl2C Cl1D Cl3B 170(6)
Cl2D Cl2C Cl1D Cl3B -36(3)
C8 Cl2C Cl1D Cl3B -33.5(9)
Cl1F Cl2C Cl1D Cl3B -94(14)
Cl1C Cl2C Cl1D Cl3B -21(7)
Cl3C Cl3B Cl1D Cl1C -136(7)
Cl3D Cl3B Cl1D Cl1C -141(7)
Cl3E Cl3B Cl1D Cl1C -138(6)
C8 Cl3B Cl1D Cl1C -117(6)
Cl1F Cl3B Cl1D Cl1C -31(10)
Cl3C Cl3B Cl1D Cl1E 22(4)
Cl3D Cl3B Cl1D Cl1E 17(4)
Cl3E Cl3B Cl1D Cl1E 20(3)
Cl1C Cl3B Cl1D Cl1E 158(7)
C8 Cl3B Cl1D Cl1E 41(2)
Cl1F Cl3B Cl1D Cl1E 127(9)
Cl3C Cl3B Cl1D Cl2C 18(3)
Cl3D Cl3B Cl1D Cl2C 13(3)
Cl3E Cl3B Cl1D Cl2C 16.2(17)
Cl1C Cl3B Cl1D Cl2C 154(7)
C8 Cl3B Cl1D Cl2C 36.6(10)
Cl1F Cl3B Cl1D Cl2C 123(9)
Cl3C Cl3B Cl1D C8 -18(3)
Cl3D Cl3B Cl1D C8 -23(2)
Cl3E Cl3B Cl1D C8 -20.4(13)
Cl1C Cl3B Cl1D C8 117(6)
Cl1F Cl3B Cl1D C8 86(8)
Cl1C Cl1D Cl1E Cl2C 16(17)
C8 Cl1D Cl1E Cl2C 20(5)
Cl3B Cl1D Cl1E Cl2C -11(6)
Cl1C Cl1D Cl1E Cl1F -81(13)
Cl2C Cl1D Cl1E Cl1F -97(14)
C8 Cl1D Cl1E Cl1F -77(13)
Cl3B Cl1D Cl1E Cl1F -109(14)
Cl2C Cl1D Cl1E Cl1C -16(17)
C8 Cl1D Cl1E Cl1C 4(14)
Cl3B Cl1D Cl1E Cl1C -27(14)
Cl1C Cl1D Cl1E C8 -4(14)
Cl2C Cl1D Cl1E C8 -20(5)
Cl3B Cl1D Cl1E C8 -31.5(17)
Cl1C Cl1D Cl1E Cl2E 5(16)
Cl2C Cl1D Cl1E Cl2E -11(3)
C8 Cl1D Cl1E Cl2E 9(3)
Cl3B Cl1D Cl1E Cl2E -23(5)
Cl1C Cl1D Cl1E Cl2D 3(16)
Cl2C Cl1D Cl1E Cl2D -13(3)
C8 Cl1D Cl1E Cl2D 7(3)
Cl3B Cl1D Cl1E Cl2D -24(4)
Cl2E Cl2C Cl1E Cl1D -48(11)
Cl2D Cl2C Cl1E Cl1D -35(8)
C8 Cl2C Cl1E Cl1D -21(5)
Cl1F Cl2C Cl1E Cl1D -33(5)
Cl1C Cl2C Cl1E Cl1D -5(5)
Cl2E Cl2C Cl1E Cl1F -15(12)
Cl2D Cl2C Cl1E Cl1F -2(8)
C8 Cl2C Cl1E Cl1F 12(5)
Cl1D Cl2C Cl1E Cl1F 33(5)
Cl1C Cl2C Cl1E Cl1F 28(4)
Cl2E Cl2C Cl1E Cl1C -43(10)
Cl2D Cl2C Cl1E Cl1C -30(7)
C8 Cl2C Cl1E Cl1C -16(4)
Cl1D Cl2C Cl1E Cl1C 5(5)
Cl1F Cl2C Cl1E Cl1C -28(4)
Cl2E Cl2C Cl1E C8 -27(8)
Cl2D Cl2C Cl1E C8 -14(4)
Cl1D Cl2C Cl1E C8 21(5)
Cl1F Cl2C Cl1E C8 -12(5)
Cl1C Cl2C Cl1E C8 16(4)
Cl2D Cl2C Cl1E Cl2E 13(5)
C8 Cl2C Cl1E Cl2E 27(8)
Cl1D Cl2C Cl1E Cl2E 48(11)
Cl1F Cl2C Cl1E Cl2E 15(12)
Cl1C Cl2C Cl1E Cl2E 43(10)
Cl2E Cl2C Cl1E Cl2D -13(5)
C8 Cl2C Cl1E Cl2D 14(4)
Cl1D Cl2C Cl1E Cl2D 35(8)
Cl1F Cl2C Cl1E Cl2D 2(8)
Cl1C Cl2C Cl1E Cl2D 30(7)
Cl1C Cl1F Cl1E Cl1D 39(11)
C8 Cl1F Cl1E Cl1D 98(14)
Cl2C Cl1F Cl1E Cl1D 109(13)
Cl3B Cl1F Cl1E Cl1D 57(13)
Cl1C Cl1F Cl1E Cl2C -70(9)
C8 Cl1F Cl1E Cl2C -11(5)
Cl3B Cl1F Cl1E Cl2C -52(5)
C8 Cl1F Cl1E Cl1C 59(8)
Cl2C Cl1F Cl1E Cl1C 70(9)
Cl3B Cl1F Cl1E Cl1C 18(7)
Cl1C Cl1F Cl1E C8 -59(8)
Cl2C Cl1F Cl1E C8 11(5)
Cl3B Cl1F Cl1E C8 -41.1(12)
Cl1C Cl1F Cl1E Cl2E -74(8)
C8 Cl1F Cl1E Cl2E -15(3)
Cl2C Cl1F Cl1E Cl2E -4(3)
Cl3B Cl1F Cl1E Cl2E -56(3)
Cl1C Cl1F Cl1E Cl2D -71(8)
C8 Cl1F Cl1E Cl2D -12(2)
Cl2C Cl1F Cl1E Cl2D -1(3)
Cl3B Cl1F Cl1E Cl2D -53(3)
Cl1F Cl1C Cl1E Cl1D -62(14)
Cl3B Cl1C Cl1E Cl1D 144(16)
C8 Cl1C Cl1E Cl1D -175(15)
Cl3C Cl1C Cl1E Cl1D 153(16)
Cl2C Cl1C Cl1E Cl1D 168(14)
Cl1F Cl1C Cl1E Cl2C 130(7)
Cl1D Cl1C Cl1E Cl2C -168(14)
Cl3B Cl1C Cl1E Cl2C -24(5)
C8 Cl1C Cl1E Cl2C 17(4)
Cl3C Cl1C Cl1E Cl2C -14(5)
Cl1D Cl1C Cl1E Cl1F 62(14)
Cl3B Cl1C Cl1E Cl1F -154(10)
C8 Cl1C Cl1E Cl1F -114(8)
Cl3C Cl1C Cl1E Cl1F -145(9)
Cl2C Cl1C Cl1E Cl1F -130(7)
Cl1F Cl1C Cl1E C8 114(8)
Cl1D Cl1C Cl1E C8 175(15)
Cl3B Cl1C Cl1E C8 -40(2)
Cl3C Cl1C Cl1E C8 -31.0(13)
Cl2C Cl1C Cl1E C8 -17(4)
Cl1F Cl1C Cl1E Cl2E 122(8)
Cl1D Cl1C Cl1E Cl2E -176(14)
Cl3B Cl1C Cl1E Cl2E -32(4)
C8 Cl1C Cl1E Cl2E 8(3)
Cl3C Cl1C Cl1E Cl2E -23(4)
Cl2C Cl1C Cl1E Cl2E -8(2)
Cl1F Cl1C Cl1E Cl2D 121(8)
Cl1D Cl1C Cl1E Cl2D -177(14)
Cl3B Cl1C Cl1E Cl2D -33(4)
C8 Cl1C Cl1E Cl2D 7(2)
Cl3C Cl1C Cl1E Cl2D -24(3)
Cl2C Cl1C Cl1E Cl2D -9(2)
Cl2C Cl2E Cl1E Cl1D 141(10)
C8 Cl2E Cl1E Cl1D -10(4)
C8 Cl2E Cl1E Cl2C -151(9)
Cl2C Cl2E Cl1E Cl1F 167(10)
C8 Cl2E Cl1E Cl1F 17(3)
Cl2C Cl2E Cl1E Cl1C 142(9)
C8 Cl2E Cl1E Cl1C -9(3)
Cl2C Cl2E Cl1E C8 151(9)
Cl2C Cl2E Cl1E Cl2D 149(12)
C8 Cl2E Cl1E Cl2D -2(7)
Cl2E Cl2C Cl2D C8 171(9)
Cl1E Cl2C Cl2D C8 15(5)
Cl1D Cl2C Cl2D C8 2(2)
Cl1F Cl2C Cl2D C8 13(2)
Cl1C Cl2C Cl2D C8 -2(2)
Cl2E Cl2C Cl2D Cl1E 156(10)
C8 Cl2C Cl2D Cl1E -15(5)
Cl1D Cl2C Cl2D Cl1E -13(3)
Cl1F Cl2C Cl2D Cl1E -1(4)
Cl1C Cl2C Cl2D Cl1E -17(4)
Cl1D Cl1E Cl2D Cl2C 154(7)
Cl1F Cl1E Cl2D Cl2C 178(6)
Cl1C Cl1E Cl2D Cl2C 155(6)
C8 Cl1E Cl2D Cl2C 163(5)
Cl2E Cl1E Cl2D Cl2C -19(8)
Cl1D Cl1E Cl2D C8 -9(3)
Cl2C Cl1E Cl2D C8 -163(5)
Cl1F Cl1E Cl2D C8 15(3)
Cl1C Cl1E Cl2D C8 -8(3)
Cl2E Cl1E Cl2D C8 178(8)
Cl3B Cl3C Cl3D Cl3E 114(32)
C8 Cl3C Cl3D Cl3E 0(11)
Cl1C Cl3C Cl3D Cl3E 17(17)
Cl3E Cl3C Cl3D Cl3B -114(32)
C8 Cl3C Cl3D Cl3B -113(34)
Cl1C Cl3C Cl3D Cl3B -97(36)
Cl3B Cl3C Cl3D C8 113(34)
Cl3E Cl3C Cl3D C8 0(11)
Cl1C Cl3C Cl3D C8 16(7)
Cl3C Cl3B Cl3D Cl3E -72(33)
Cl1C Cl3B Cl3D Cl3E 1(10)
C8 Cl3B Cl3D Cl3E -7(8)
Cl1D Cl3B Cl3D Cl3E 13(10)
Cl1F Cl3B Cl3D Cl3E 0(10)
Cl3E Cl3B Cl3D Cl3C 72(33)
Cl1C Cl3B Cl3D Cl3C 72(35)
C8 Cl3B Cl3D Cl3C 65(34)
Cl1D Cl3B Cl3D Cl3C 85(34)
Cl1F Cl3B Cl3D Cl3C 72(34)
Cl3C Cl3B Cl3D C8 -65(34)
Cl3E Cl3B Cl3D C8 7(8)
Cl1C Cl3B Cl3D C8 7(3)
Cl1D Cl3B Cl3D C8 20.1(18)
Cl1F Cl3B Cl3D C8 7(2)
Cl3B Cl3D Cl3E Cl3C 7(5)
C8 Cl3D Cl3E Cl3C 0(11)
Cl3C Cl3D Cl3E Cl3B -7(5)
C8 Cl3D Cl3E Cl3B -7(8)
Cl3C Cl3D Cl3E C8 0(11)
Cl3B Cl3D Cl3E C8 7(8)
Cl3B Cl3C Cl3E Cl3D -153(16)
C8 Cl3C Cl3E Cl3D -180(12)
Cl1C Cl3C Cl3E Cl3D -169(12)
Cl3D Cl3C Cl3E Cl3B 153(16)
C8 Cl3C Cl3E Cl3B -27(10)
Cl1C Cl3C Cl3E Cl3B -16(9)
Cl3D Cl3C Cl3E C8 180(12)
Cl3B Cl3C Cl3E C8 27(10)
Cl1C Cl3C Cl3E C8 10(2)
Cl3C Cl3B Cl3E Cl3D 21(12)
Cl1C Cl3B Cl3E Cl3D -179(9)
C8 Cl3B Cl3E Cl3D 172(9)
Cl1D Cl3B Cl3E Cl3D -168(9)
Cl1F Cl3B Cl3E Cl3D -180(9)
Cl3D Cl3B Cl3E Cl3C -21(12)
Cl1C Cl3B Cl3E Cl3C 160(11)
C8 Cl3B Cl3E Cl3C 152(11)
Cl1D Cl3B Cl3E Cl3C 171(11)
Cl1F Cl3B Cl3E Cl3C 159(11)
Cl3C Cl3B Cl3E C8 -152(11)
Cl3D Cl3B Cl3E C8 -172(9)
Cl1C Cl3B Cl3E C8 8(2)
Cl1D Cl3B Cl3E C8 19.6(12)
Cl1F Cl3B Cl3E C8 7.6(16)
C7 N1 C1 C6 64.9(6)
C7 N1 C1 C5 -61.3(6)
C7 N1 C1 C2 -175.0(4)
N1 C1 C2 O1 -22.3(5)
C6 C1 C2 O1 96.6(5)
C5 C1 C2 O1 -140.8(4)
N1 C1 C2 C3 101.6(4)
C6 C1 C2 C3 -139.5(4)
C5 C1 C2 C3 -16.9(5)
O1 C2 C3 O2 46.6(5)
C1 C2 C3 O2 -77.6(4)
O1 C2 C3 C4 161.6(4)
C1 C2 C3 C4 37.5(4)
O2 C3 C4 C5 73.6(5)
C2 C3 C4 C5 -43.9(5)
C3 C4 C5 C1 33.4(5)
N1 C1 C5 C4 -125.0(4)
C6 C1 C5 C4 111.2(5)
C2 C1 C5 C4 -10.0(5)
C1 N1 C7 O3 6.0(8)
C1 N1 C7 C8 -176.4(4)
O3 C7 C8 Cl1B 90.4(16)
N1 C7 C8 Cl1B -87.4(16)
O3 C7 C8 Cl1A 70.0(10)
N1 C7 C8 Cl1A -107.8(9)
O3 C7 C8 Cl3C 11.6(13)
N1 C7 C8 Cl3C -166.2(12)
O3 C7 C8 Cl3E -25.3(16)
N1 C7 C8 Cl3E 156.9(16)
O3 C7 C8 Cl2E -111.4(16)
N1 C7 C8 Cl2E 70.8(17)
O3 C7 C8 Cl2A -87.0(14)
N1 C7 C8 Cl2A 95.1(14)
O3 C7 C8 Cl2B -155.6(8)
N1 C7 C8 Cl2B 26.6(9)
O3 C7 C8 Cl2C -177.6(13)
N1 C7 C8 Cl2C 4.5(14)
O3 C7 C8 Cl3B 37.0(13)
N1 C7 C8 Cl3B -140.9(13)
O3 C7 C8 Cl1C 95.4(19)
N1 C7 C8 Cl1C -82.5(19)
O3 C7 C8 Cl2D -136.1(8)
N1 C7 C8 Cl2D 46.1(8)
Cl1A Cl1B C8 C7 -101(6)
Cl1A Cl1B C8 Cl3C 8(6)
Cl1A Cl1B C8 Cl3E 19(6)
Cl1A Cl1B C8 Cl2E 110(6)
Cl1A Cl1B C8 Cl2A 76(7)
Cl1A Cl1B C8 Cl2B 137(6)
Cl1A Cl1B C8 Cl2C 141(6)
Cl1A Cl1B C8 Cl3B 2(5)
Cl1A Cl1B C8 Cl1C -125(17)
Cl1A Cl1B C8 Cl2D 131(6)
Cl1B Cl1A C8 C7 88(6)
Cl1B Cl1A C8 Cl3C -171(7)
Cl1B Cl1A C8 Cl3E -162(6)
Cl1B Cl1A C8 Cl2E -90(6)
Cl1B Cl1A C8 Cl2A -123(6)
Cl1B Cl1A C8 Cl2B -47(6)
Cl1B Cl1A C8 Cl2C -38(6)
Cl1B Cl1A C8 Cl3B -177(7)
Cl1B Cl1A C8 Cl1C 22(7)
Cl1B Cl1A C8 Cl2D -59(6)
Cl3D Cl3C C8 C7 -92(5)
Cl3B Cl3C C8 C7 97(2)
Cl3E Cl3C C8 C7 -92(2)
Cl1C Cl3C C8 C7 98.8(16)
Cl3D Cl3C C8 Cl1B 160(5)
Cl3B Cl3C C8 Cl1B -10(3)
Cl3E Cl3C C8 Cl1B 161(3)
Cl1C Cl3C C8 Cl1B -9(2)
Cl3D Cl3C C8 Cl1A 163(5)
Cl3B Cl3C C8 Cl1A -7(2)
Cl3E Cl3C C8 Cl1A 164(3)
Cl1C Cl3C C8 Cl1A -5.7(18)
Cl3D Cl3C C8 Cl3E 0(5)
Cl3B Cl3C C8 Cl3E -171(4)
Cl1C Cl3C C8 Cl3E -169(2)
Cl3D Cl3C C8 Cl2E 28(5)
Cl3B Cl3C C8 Cl2E -143(3)
Cl3E Cl3C C8 Cl2E 28(3)
Cl1C Cl3C C8 Cl2E -141.1(19)
Cl3D Cl3C C8 Cl2A 16(5)
Cl3B Cl3C C8 Cl2A -155(3)
Cl3E Cl3C C8 Cl2A 16(2)
Cl1C Cl3C C8 Cl2A -153.6(18)
Cl3D Cl3C C8 Cl2B 73(5)
Cl3B Cl3C C8 Cl2B -98(3)
Cl3E Cl3C C8 Cl2B 73(2)
Cl1C Cl3C C8 Cl2B -96.4(18)
Cl3D Cl3C C8 Cl2C 98(5)
Cl3B Cl3C C8 Cl2C -73(3)
Cl3E Cl3C C8 Cl2C 98(3)
Cl1C Cl3C C8 Cl2C -71(2)
Cl3D Cl3C C8 Cl3B 171(6)
Cl3E Cl3C C8 Cl3B 171(4)
Cl1C Cl3C C8 Cl3B 2(3)
Cl3D Cl3C C8 Cl1C 169(5)
Cl3B Cl3C C8 Cl1C -2(3)
Cl3E Cl3C C8 Cl1C 169(2)
Cl3D Cl3C C8 Cl2D 48(5)
Cl3B Cl3C C8 Cl2D -123(2)
Cl3E Cl3C C8 Cl2D 48(3)
Cl1C Cl3C C8 Cl2D -121.1(18)
Cl3D Cl3E C8 C7 102(5)
Cl3C Cl3E C8 C7 102(2)
Cl3B Cl3E C8 C7 106.5(10)
Cl3D Cl3E C8 Cl1B -19(6)
Cl3C Cl3E C8 Cl1B -19(3)
Cl3B Cl3E C8 Cl1B -14.8(19)
Cl3D Cl3E C8 Cl1A -13(5)
Cl3C Cl3E C8 Cl1A -13(2)
Cl3B Cl3E C8 Cl1A -8.8(12)
Cl3D Cl3E C8 Cl3C 0(5)
Cl3B Cl3E C8 Cl3C 4.2(18)
Cl3D Cl3E C8 Cl2E -153(6)
Cl3C Cl3E C8 Cl2E -154(2)
Cl3B Cl3E C8 Cl2E -149.3(13)
Cl3D Cl3E C8 Cl2A -161(6)
Cl3C Cl3E C8 Cl2A -161(3)
Cl3B Cl3E C8 Cl2A -157.3(17)
Cl3D Cl3E C8 Cl2B -127(5)
Cl3C Cl3E C8 Cl2B -127(2)
Cl3B Cl3E C8 Cl2B -122.5(12)
Cl3D Cl3E C8 Cl2C -107(5)
Cl3C Cl3E C8 Cl2C -107(2)
Cl3B Cl3E C8 Cl2C -102.6(18)
Cl3D Cl3E C8 Cl3B -4(5)
Cl3C Cl3E C8 Cl3B -4.2(18)
Cl3D Cl3E C8 Cl1C -11(6)
Cl3C Cl3E C8 Cl1C -11(3)
Cl3B Cl3E C8 Cl1C -7.2(19)
Cl3D Cl3E C8 Cl2D -143(5)
Cl3C Cl3E C8 Cl2D -143(2)
Cl3B Cl3E C8 Cl2D -138.7(11)
Cl2A Cl2E C8 C7 91(3)
Cl2B Cl2E C8 C7 -109.6(13)
Cl3A Cl2E C8 C7 99.8(7)
Cl2A Cl2E C8 Cl1B -118(4)
Cl2B Cl2E C8 Cl1B 41(3)
Cl3A Cl2E C8 Cl1B -109(3)
Cl2A Cl2E C8 Cl1A -91(4)
Cl2B Cl2E C8 Cl1A 69(3)
Cl3A Cl2E C8 Cl1A -82(2)
Cl2A Cl2E C8 Cl3C -33(4)
Cl2B Cl2E C8 Cl3C 126.3(18)
Cl3A Cl2E C8 Cl3C -24.3(13)
Cl2A Cl2E C8 Cl3E -17(3)
Cl2B Cl2E C8 Cl3E 141.9(18)
Cl3A Cl2E C8 Cl3E -8.6(11)
Cl2B Cl2E C8 Cl2A 159(4)
Cl3A Cl2E C8 Cl2A 9(3)
Cl2A Cl2E C8 Cl2B -159(4)
Cl3A Cl2E C8 Cl2B -150.6(16)
Cl2A Cl2E C8 Cl2C -154(4)
Cl2B Cl2E C8 Cl2C 5.4(13)
Cl3A Cl2E C8 Cl2C -145.2(13)
Cl2A Cl2E C8 Cl3B -51(4)
Cl2B Cl2E C8 Cl3B 108(2)
Cl3A Cl2E C8 Cl3B -42.1(17)
Cl2A Cl2E C8 Cl1C -133(5)
Cl2B Cl2E C8 Cl1C 26(4)
Cl3A Cl2E C8 Cl1C -125(4)
Cl2A Cl2E C8 Cl2D -171(5)
Cl2B Cl2E C8 Cl2D -11.3(16)
Cl3A Cl2E C8 Cl2D -162(2)
Cl2E Cl2A C8 C7 -96(3)
Cl3A Cl2A C8 C7 96.2(11)
Cl2B Cl2A C8 C7 -110.9(8)
Cl2E Cl2A C8 Cl1B 88(4)
Cl3A Cl2A C8 Cl1B -80(3)
Cl2B Cl2A C8 Cl1B 73(3)
Cl2E Cl2A C8 Cl1A 114(3)
Cl3A Cl2A C8 Cl1A -55(2)
Cl2B Cl2A C8 Cl1A 98.3(18)
Cl2E Cl2A C8 Cl3C 150(3)
Cl3A Cl2A C8 Cl3C -18.6(14)
Cl2B Cl2A C8 Cl3C 134.3(12)
Cl2E Cl2A C8 Cl3E 160(4)
Cl3A Cl2A C8 Cl3E -8.3(13)
Cl2B Cl2A C8 Cl3E 144.6(16)
Cl3A Cl2A C8 Cl2E -168(4)
Cl2B Cl2A C8 Cl2E -15(3)
Cl2E Cl2A C8 Cl2B 15(3)
Cl3A Cl2A C8 Cl2B -152.9(16)
Cl2E Cl2A C8 Cl2C 23(3)
Cl3A Cl2A C8 Cl2C -145.2(14)
Cl2B Cl2A C8 Cl2C 7.7(10)
Cl2E Cl2A C8 Cl3B 139(3)
Cl3A Cl2A C8 Cl3B -28.9(16)
Cl2B Cl2A C8 Cl3B 124.0(11)
Cl2E Cl2A C8 Cl1C 79(6)
Cl3A Cl2A C8 Cl1C -89(5)
Cl2B Cl2A C8 Cl1C 64(5)
Cl2E Cl2A C8 Cl2D 5(3)
Cl3A Cl2A C8 Cl2D -163(2)
Cl2B Cl2A C8 Cl2D -10.1(9)
Cl2E Cl2B C8 C7 86.9(16)
Cl2A Cl2B C8 C7 95.8(11)
Cl2E Cl2B C8 Cl1B -152(2)
Cl2A Cl2B C8 Cl1B -142.9(16)
Cl2E Cl2B C8 Cl1A -137.9(17)
Cl2A Cl2B C8 Cl1A -129.0(14)
Cl2E Cl2B C8 Cl3C -78(2)
Cl2A Cl2B C8 Cl3C -68.8(18)
Cl2E Cl2B C8 Cl3E -42(2)
Cl2A Cl2B C8 Cl3E -32.7(18)
Cl2A Cl2B C8 Cl2E 8.9(19)
Cl2E Cl2B C8 Cl2A -8.9(19)
Cl2E Cl2B C8 Cl2C -166(4)
Cl2A Cl2B C8 Cl2C -157(3)
Cl2E Cl2B C8 Cl3B -108(2)
Cl2A Cl2B C8 Cl3B -98.9(17)
Cl2E Cl2B C8 Cl1C -164(3)
Cl2A Cl2B C8 Cl1C -155(2)
Cl2E Cl2B C8 Cl2D 13.8(19)
Cl2A Cl2B C8 Cl2D 23(2)
Cl2E Cl2C C8 C7 81(2)
Cl1E Cl2C C8 C7 -89.0(16)
Cl2D Cl2C C8 C7 83.2(15)
Cl1D Cl2C C8 C7 -95.2(13)
Cl1F Cl2C C8 C7 -84.4(14)
Cl1C Cl2C C8 C7 -99(2)
Cl2E Cl2C C8 Cl1B -168(2)
Cl1E Cl2C C8 Cl1B 22.1(18)
Cl2D Cl2C C8 Cl1B -165.7(19)
Cl1D Cl2C C8 Cl1B 15.8(14)
Cl1F Cl2C C8 Cl1B 26.6(16)
Cl1C Cl2C C8 Cl1B 12(2)
Cl2E Cl2C C8 Cl1A -156(2)
Cl1E Cl2C C8 Cl1A 33.6(17)
Cl2D Cl2C C8 Cl1A -154.1(15)
Cl1D Cl2C C8 Cl1A 27.4(14)
Cl1F Cl2C C8 Cl1A 38.2(15)
Cl1C Cl2C C8 Cl1A 24(2)
Cl2E Cl2C C8 Cl3C -109(2)
Cl1E Cl2C C8 Cl3C 80(2)
Cl2D Cl2C C8 Cl3C -107.4(19)
Cl1D Cl2C C8 Cl3C 74.2(19)
Cl1F Cl2C C8 Cl3C 85.0(17)
Cl1C Cl2C C8 Cl3C 70(2)
Cl2E Cl2C C8 Cl3E -67(3)
Cl1E Cl2C C8 Cl3E 123(2)
Cl2D Cl2C C8 Cl3E -65(2)
Cl1D Cl2C C8 Cl3E 116(2)
Cl1F Cl2C C8 Cl3E 127(2)
Cl1C Cl2C C8 Cl3E 112(2)
Cl2E Cl2C C8 Cl2E -12(2)
Cl1E Cl2C C8 Cl2E 177(2)
Cl2D Cl2C C8 Cl2E -10.5(13)
Cl1D Cl2C C8 Cl2E 171.1(18)
Cl1F Cl2C C8 Cl2E -178.2(18)
Cl1C Cl2C C8 Cl2E 167(2)
Cl2E Cl2C C8 Cl2A -23(2)
Cl1E Cl2C C8 Cl2A 167.2(18)
Cl2D Cl2C C8 Cl2A -20.6(16)
Cl1D Cl2C C8 Cl2A 160.9(15)
Cl1F Cl2C C8 Cl2A 171.7(15)
Cl1C Cl2C C8 Cl2A 157(2)
Cl2E Cl2C C8 Cl2B -2(3)
Cl1E Cl2C C8 Cl2B -172(4)
Cl2D Cl2C C8 Cl2B 0(2)
Cl1D Cl2C C8 Cl2B -178(3)
Cl1F Cl2C C8 Cl2B -168(3)
Cl1C Cl2C C8 Cl2B 178(3)
Cl2E Cl2C C8 Cl3B -134(2)
Cl1E Cl2C C8 Cl3B 56(2)
Cl2D Cl2C C8 Cl3B -132.3(16)
Cl1D Cl2C C8 Cl3B 49.3(16)
Cl1F Cl2C C8 Cl3B 60.1(15)
Cl1C Cl2C C8 Cl3B 45(2)
Cl2E Cl2C C8 Cl1C -180(3)
Cl1E Cl2C C8 Cl1C 10(2)
Cl2D Cl2C C8 Cl1C -178(2)
Cl1D Cl2C C8 Cl1C 4(3)
Cl1F Cl2C C8 Cl1C 15(2)
Cl2E Cl2C C8 Cl2D -1.9(18)
Cl1E Cl2C C8 Cl2D -172(2)
Cl1D Cl2C C8 Cl2D -178(2)
Cl1F Cl2C C8 Cl2D -167.7(18)
Cl1C Cl2C C8 Cl2D 178(2)
Cl3C Cl3B C8 C7 -93(3)
Cl3D Cl3B C8 C7 -97.5(18)
Cl3E Cl3B C8 C7 -99.3(12)
Cl1C Cl3B C8 C7 88.7(18)
Cl1D Cl3B C8 C7 103.6(12)
Cl1F Cl3B C8 C7 89.4(15)
Cl3C Cl3B C8 Cl1B 167(3)
Cl3D Cl3B C8 Cl1B 163(3)
Cl3E Cl3B C8 Cl1B 161(2)
Cl1C Cl3B C8 Cl1B -11(3)
Cl1D Cl3B C8 Cl1B 4(2)
Cl1F Cl3B C8 Cl1B -11(2)
Cl3C Cl3B C8 Cl1A 168(4)
Cl3D Cl3B C8 Cl1A 164(3)
Cl3E Cl3B C8 Cl1A 162(2)
Cl1C Cl3B C8 Cl1A -10(2)
Cl1D Cl3B C8 Cl1A 5(2)
Cl1F Cl3B C8 Cl1A -9(3)
Cl3D Cl3B C8 Cl3C -4(3)
Cl3E Cl3B C8 Cl3C -6(2)
Cl1C Cl3B C8 Cl3C -178(3)
Cl1D Cl3B C8 Cl3C -163(3)
Cl1F Cl3B C8 Cl3C -177(3)
Cl3C Cl3B C8 Cl3E 6(2)
Cl3D Cl3B C8 Cl3E 2(2)
Cl1C Cl3B C8 Cl3E -172(2)
Cl1D Cl3B C8 Cl3E -157.1(16)
Cl1F Cl3B C8 Cl3E -171.3(19)
Cl3C Cl3B C8 Cl2E 46(3)
Cl3D Cl3B C8 Cl2E 42(3)
Cl3E Cl3B C8 Cl2E 40(2)
Cl1C Cl3B C8 Cl2E -132(2)
Cl1D Cl3B C8 Cl2E -117(2)
Cl1F Cl3B C8 Cl2E -131(3)
Cl3C Cl3B C8 Cl2A 27(3)
Cl3D Cl3B C8 Cl2A 23(2)
Cl3E Cl3B C8 Cl2A 20.9(16)
Cl1C Cl3B C8 Cl2A -151(2)
Cl1D Cl3B C8 Cl2A -136.2(17)
Cl1F Cl3B C8 Cl2A -150(2)
Cl3C Cl3B C8 Cl2B 101(3)
Cl3D Cl3B C8 Cl2B 97(2)
Cl3E Cl3B C8 Cl2B 95.4(17)
Cl1C Cl3B C8 Cl2B -77(2)
Cl1D Cl3B C8 Cl2B -61.7(17)
Cl1F Cl3B C8 Cl2B -75.9(19)
Cl3C Cl3B C8 Cl2C 121(3)
Cl3D Cl3B C8 Cl2C 116(2)
Cl3E Cl3B C8 Cl2C 114.4(16)
Cl1C Cl3B C8 Cl2C -58(2)
Cl1D Cl3B C8 Cl2C -42.7(16)
Cl1F Cl3B C8 Cl2C -56.9(19)
Cl3C Cl3B C8 Cl1C 178(3)
Cl3D Cl3B C8 Cl1C 174(3)
Cl3E Cl3B C8 Cl1C 172(2)
Cl1D Cl3B C8 Cl1C 15(2)
Cl1F Cl3B C8 Cl1C 1(3)
Cl3C Cl3B C8 Cl2D 77(3)
Cl3D Cl3B C8 Cl2D 73(2)
Cl3E Cl3B C8 Cl2D 71(2)
Cl1C Cl3B C8 Cl2D -101(2)
Cl1D Cl3B C8 Cl2D -86(2)
Cl1F Cl3B C8 Cl2D -100(2)
Cl1F Cl1C C8 C7 71(7)
Cl1D Cl1C C8 C7 110(6)
Cl1E Cl1C C8 C7 110.8(18)
Cl3B Cl1C C8 C7 -111.2(12)
Cl3C Cl1C C8 C7 -111.9(10)
Cl2C Cl1C C8 C7 118.4(8)
Cl1F Cl1C C8 Cl1B -132(16)
Cl1D Cl1C C8 Cl1B -93(12)
Cl1E Cl1C C8 Cl1B -92(13)
Cl3B Cl1C C8 Cl1B 46(13)
Cl3C Cl1C C8 Cl1B 45(13)
Cl2C Cl1C C8 Cl1B -84(13)
Cl1F Cl1C C8 Cl1A -167(9)
Cl1D Cl1C C8 Cl1A -128(8)
Cl1E Cl1C C8 Cl1A -127(4)
Cl3B Cl1C C8 Cl1A 11(3)
Cl3C Cl1C C8 Cl1A 10(3)
Cl2C Cl1C C8 Cl1A -120(3)
Cl1F Cl1C C8 Cl3C -177(8)
Cl1D Cl1C C8 Cl3C -139(6)
Cl1E Cl1C C8 Cl3C -137(2)
Cl3B Cl1C C8 Cl3C 0.7(13)
Cl2C Cl1C C8 Cl3C -129.7(12)
Cl1F Cl1C C8 Cl3E -171(7)
Cl1D Cl1C C8 Cl3E -132(6)
Cl1E Cl1C C8 Cl3E -130.7(19)
Cl3B Cl1C C8 Cl3E 7.3(19)
Cl3C Cl1C C8 Cl3E 6.5(15)
Cl2C Cl1C C8 Cl3E -123.1(14)
Cl1F Cl1C C8 Cl2E -66(9)
Cl1D Cl1C C8 Cl2E -27(9)
Cl1E Cl1C C8 Cl2E -26(5)
Cl3B Cl1C C8 Cl2E 112(3)
Cl3C Cl1C C8 Cl2E 111(4)
Cl2C Cl1C C8 Cl2E -18(4)
Cl1F Cl1C C8 Cl2A -104(9)
Cl1D Cl1C C8 Cl2A -65(9)
Cl1E Cl1C C8 Cl2A -64(6)
Cl3B Cl1C C8 Cl2A 74(5)
Cl3C Cl1C C8 Cl2A 73(5)
Cl2C Cl1C C8 Cl2A -57(5)
Cl1F Cl1C C8 Cl2B -48(8)
Cl1D Cl1C C8 Cl2B -10(6)
Cl1E Cl1C C8 Cl2B -8(2)
Cl3B Cl1C C8 Cl2B 129.6(12)
Cl3C Cl1C C8 Cl2B 128.9(11)
Cl2C Cl1C C8 Cl2B -0.8(12)
Cl1F Cl1C C8 Cl2C -47(7)
Cl1D Cl1C C8 Cl2C -9(6)
Cl1E Cl1C C8 Cl2C -7.6(19)
Cl3B Cl1C C8 Cl2C 130.4(15)
Cl3C Cl1C C8 Cl2C 129.7(12)
Cl1F Cl1C C8 Cl3B -178(8)
Cl1D Cl1C C8 Cl3B -139(7)
Cl1E Cl1C C8 Cl3B -138(3)
Cl3C Cl1C C8 Cl3B -0.7(13)
Cl2C Cl1C C8 Cl3B -130.4(15)
Cl1F Cl1C C8 Cl2D -49(8)
Cl1D Cl1C C8 Cl2D -11(7)
Cl1E Cl1C C8 Cl2D -9(3)
Cl3B Cl1C C8 Cl2D 128.7(14)
Cl3C Cl1C C8 Cl2D 127.9(15)
Cl2C Cl1C C8 Cl2D -1.7(17)
Cl2C Cl2D C8 C7 -114.3(14)
Cl1E Cl2D C8 C7 -109.8(8)
Cl2C Cl2D C8 Cl1B 16(2)
Cl1E Cl2D C8 Cl1B 20.6(16)
Cl2C Cl2D C8 Cl1A 34(2)
Cl1E Cl2D C8 Cl1A 38.9(14)
Cl2C Cl2D C8 Cl3C 104(2)
Cl1E Cl2D C8 Cl3C 108.5(16)
Cl2C Cl2D C8 Cl3E 129.4(18)
Cl1E Cl2D C8 Cl3E 134.0(14)
Cl2C Cl2D C8 Cl2E 156(3)
Cl1E Cl2D C8 Cl2E 161(2)
Cl2C Cl2D C8 Cl2A 151(2)
Cl1E Cl2D C8 Cl2A 155.9(16)
Cl2C Cl2D C8 Cl2B 0(2)
Cl1E Cl2D C8 Cl2B 4(2)
Cl1E Cl2D C8 Cl2C 4.5(14)
Cl2C Cl2D C8 Cl3B 75(2)
Cl1E Cl2D C8 Cl3B 79.5(18)
Cl2C Cl2D C8 Cl1C 3(3)
Cl1E Cl2D C8 Cl1C 7(2)
